data_2019485
loop_
_publ_author_name
'Domasevitch, Konstantin V.'

_publ_section_title
;
 Cobalt(II) chloride complexes with 1,1'-dimethyl-4,4'-bipyrazole
 featuring first- and second-sphere coordination of the ligand
;
_journal_coeditor_code OV3046
_journal_issue 3
_journal_name_full 'Acta Crystallographica Section C'
_journal_page_first 272
_journal_page_last 276
_journal_paper_doi 10.1107/S2053229614002046
_journal_volume 70
_journal_year 2014
_chemical_formula_iupac '[Co Cl2 (C8 H10 N4)]'
_chemical_formula_moiety 'C8 H10 Cl2 Co N4'
_chemical_formula_sum 'C8 H10 Cl2 Co N4'
_chemical_formula_weight 292.03
_chemical_name_systematic
<i>catena</i>-Poly[[dichloridocobalt(II)]-\m-(1,1'-dimethyl-4,4'-bipyrazole-\k^2^<i>N</i>^2^:<i>N</i>^2'^)]
_space_group_IT_number 14
_space_group_name_Hall '-P 2yn'
_symmetry_cell_setting monoclinic
_symmetry_space_group_name_Hall '-P 2yn'
_symmetry_space_group_name_H-M 'P 1 21/n 1'
_atom_sites_solution_hydrogens geom
_atom_sites_solution_primary direct
_atom_sites_solution_secondary difmap
_audit_creation_method SHELXL-97
_cell_angle_alpha 90.00
_cell_angle_beta 104.964(2)
_cell_angle_gamma 90.00
_cell_formula_units_Z 4
_cell_length_a 8.8762(8)
_cell_length_b 14.2372(14)
_cell_length_c 9.5878(9)
_cell_measurement_reflns_used 7256
_cell_measurement_temperature 223(2)
_cell_measurement_theta_max 27.88
_cell_measurement_theta_min 2.62
_cell_volume 1170.54(19)
_computing_cell_refinement 'SAINT-NT (Bruker, 1999)'
_computing_data_collection 'SMART-NT (Bruker, 1998)'
_computing_data_reduction 'SAINT-NT (Bruker, 1999)'
_computing_molecular_graphics 'DIAMOND (Brandenburg, 1999)'
_computing_publication_material 'WinGX (Farrugia, 2012)'
_computing_structure_refinement 'SHELXL97 (Sheldrick, 2008)'
_computing_structure_solution 'SHELXS97 (Sheldrick, 2008)'
_diffrn_ambient_temperature 223(2)
_diffrn_measured_fraction_theta_full 0.989
_diffrn_measured_fraction_theta_max 0.989
_diffrn_measurement_device_type 'Siemens SMART CCD area-detector'
_diffrn_measurement_method '\w scans'
_diffrn_radiation_monochromator graphite
_diffrn_radiation_source 'fine-focus sealed tube'
_diffrn_radiation_type MoK\a
_diffrn_radiation_wavelength 0.71073
_diffrn_reflns_av_R_equivalents 0.0275
_diffrn_reflns_av_sigmaI/netI 0.0369
_diffrn_reflns_limit_h_max 7
_diffrn_reflns_limit_h_min -11
_diffrn_reflns_limit_k_max 18
_diffrn_reflns_limit_k_min -18
_diffrn_reflns_limit_l_max 12
_diffrn_reflns_limit_l_min -12
_diffrn_reflns_number 7256
_diffrn_reflns_theta_full 27.88
_diffrn_reflns_theta_max 27.88
_diffrn_reflns_theta_min 2.62
_diffrn_standards_decay_% 0
_exptl_absorpt_coefficient_mu 1.894
_exptl_absorpt_correction_T_max 0.8565
_exptl_absorpt_correction_T_min 0.7852
_exptl_absorpt_correction_type empirical
_exptl_absorpt_process_details '(SADABS; Sheldrick, 1996)'
_exptl_crystal_colour blue
_exptl_crystal_density_diffrn 1.657
_exptl_crystal_density_method 'not measured'
_exptl_crystal_description prism
_exptl_crystal_F_000 588
_exptl_crystal_size_max 0.14
_exptl_crystal_size_mid 0.12
_exptl_crystal_size_min 0.09
_refine_diff_density_max 0.478
_refine_diff_density_min -0.501
_refine_ls_extinction_method none
_refine_ls_goodness_of_fit_ref 0.961
_refine_ls_hydrogen_treatment constr
_refine_ls_matrix_type full
_refine_ls_number_parameters 138
_refine_ls_number_reflns 2763
_refine_ls_number_restraints 0
_refine_ls_restrained_S_all 0.961
_refine_ls_R_factor_all 0.0462
_refine_ls_R_factor_gt 0.0316
_refine_ls_shift/su_max 0.001
_refine_ls_shift/su_mean 0.000
_refine_ls_structure_factor_coef Fsqd
_refine_ls_weighting_details 'calc w=1/[\s^2^(Fo^2^)+(0.0511P)^2^+0.0000P] where P=(Fo^2^+2Fc^2^)/3'
_refine_ls_weighting_scheme calc
_refine_ls_wR_factor_gt 0.0807
_refine_ls_wR_factor_ref 0.0835
_reflns_number_gt 2061
_reflns_number_total 2763
_reflns_threshold_expression I>2sigma(I)
_cod_data_source_file ov3046sup1.cif
_cod_data_source_block 1
_cod_original_sg_symbol_H-M 'P 21/n'
_cod_database_code 2019485
_cod_database_fobs_code 2019485

loop_
_symmetry_equiv_pos_as_xyz
'x, y, z'
'-x+1/2, y+1/2, -z+1/2'
'-x, -y, -z'
'x-1/2, -y-1/2, z-1/2'

loop_
_atom_site_type_symbol
_atom_site_label
_atom_site_fract_x
_atom_site_fract_y
_atom_site_fract_z
_atom_site_U_iso_or_equiv
_atom_site_adp_type
_atom_site_calc_flag
_atom_site_refinement_flags
_atom_site_occupancy
_atom_site_symmetry_multiplicity
Co Co1 0.25365(4) 0.21493(2) 0.11357(3) 0.02595(11) Uani d . 1 1
Cl Cl1 0.03672(8) 0.22325(5) 0.19158(8) 0.04536(18) Uani d . 1 1
Cl Cl2 0.22386(8) 0.15352(6) -0.10586(7) 0.0524(2) Uani d . 1 1
N N1 0.3503(2) 0.34291(13) 0.1133(2) 0.0328(5) Uani d . 1 1
N N2 0.3658(2) 0.41178(14) 0.2134(2) 0.0326(4) Uani d . 1 1
N N3 0.4134(2) 0.13497(14) 0.2583(2) 0.0366(5) Uani d . 1 1
N N4 0.5304(3) 0.08313(15) 0.2309(2) 0.0395(5) Uani d . 1 1
C C1 0.3155(3) 0.3991(2) 0.3455(3) 0.0450(7) Uani d . 1 1
H H1A 0.3788 0.3510 0.4045 0.068 Uiso calc R 1 1
H H1B 0.2069 0.3801 0.3211 0.068 Uiso calc R 1 1
H H1C 0.3274 0.4577 0.3987 0.068 Uiso calc R 1 1
C C2 0.4355(3) 0.48681(16) 0.1747(3) 0.0340(5) Uani d . 1 1
H H2 0.4604 0.5426 0.2282 0.041 Uiso calc R 1 1
C C3 0.4646(3) 0.46860(16) 0.0428(2) 0.0312(5) Uani d . 1 1
C C4 0.4096(3) 0.37736(16) 0.0101(3) 0.0331(5) Uani d . 1 1
H H4 0.4138 0.3446 -0.0739 0.040 Uiso calc R 1 1
C C5 0.6047(4) 0.1093(2) 0.1180(3) 0.0557(8) Uani d . 1 1
H H5A 0.6626 0.1672 0.1446 0.084 Uiso calc R 1 1
H H5B 0.5256 0.1184 0.0280 0.084 Uiso calc R 1 1
H H5C 0.6754 0.0598 0.1060 0.084 Uiso calc R 1 1
C C6 0.5804(3) 0.01861(18) 0.3343(3) 0.0384(6) Uani d . 1 1
H H6 0.6604 -0.0253 0.3379 0.046 Uiso calc R 1 1
C C7 0.4942(3) 0.02779(16) 0.4347(2) 0.0327(5) Uani d . 1 1
C C8 0.3922(3) 0.10152(17) 0.3821(3) 0.0345(5) Uani d . 1 1
H H8 0.3180 0.1248 0.4278 0.041 Uiso calc R 1 1

loop_
_atom_site_aniso_label
_atom_site_aniso_U_11
_atom_site_aniso_U_22
_atom_site_aniso_U_33
_atom_site_aniso_U_12
_atom_site_aniso_U_13
_atom_site_aniso_U_23
Co1 0.02900(18) 0.02089(16) 0.02955(17) -0.00168(13) 0.01042(13) 0.00677(12)
Cl1 0.0422(4) 0.0449(4) 0.0548(4) -0.0005(3) 0.0230(3) 0.0103(3)
Cl2 0.0480(4) 0.0623(5) 0.0464(4) -0.0050(3) 0.0110(3) -0.0124(3)
N1 0.0398(12) 0.0261(10) 0.0349(11) -0.0013(9) 0.0140(9) 0.0029(8)
N2 0.0363(11) 0.0310(10) 0.0330(11) 0.0005(9) 0.0133(9) 0.0014(8)
N3 0.0362(12) 0.0352(11) 0.0401(12) 0.0019(9) 0.0128(10) 0.0069(9)
N4 0.0352(12) 0.0428(12) 0.0428(12) 0.0031(10) 0.0143(10) 0.0089(10)
C1 0.0551(17) 0.0470(16) 0.0393(15) -0.0045(13) 0.0234(13) 0.0032(12)
C2 0.0373(14) 0.0245(11) 0.0417(14) 0.0006(10) 0.0128(11) 0.0026(10)
C3 0.0323(13) 0.0260(11) 0.0364(13) 0.0035(10) 0.0111(10) 0.0060(10)
C4 0.0399(14) 0.0279(12) 0.0344(13) -0.0007(10) 0.0151(11) 0.0032(10)
C5 0.0460(17) 0.077(2) 0.0506(17) 0.0083(16) 0.0233(14) 0.0181(16)
C6 0.0324(14) 0.0405(14) 0.0410(14) 0.0049(11) 0.0073(11) 0.0081(12)
C7 0.0310(13) 0.0294(12) 0.0355(13) -0.0041(10) 0.0046(11) 0.0017(10)
C8 0.0367(14) 0.0316(12) 0.0362(13) -0.0009(11) 0.0111(11) 0.0053(10)

loop_
_atom_type_symbol
_atom_type_description
_atom_type_scat_dispersion_real
_atom_type_scat_dispersion_imag
_atom_type_scat_source
C C 0.0033 0.0016 'International Tables Vol C Tables 4.2.6.8 and 6.1.1.4'
H H 0.0000 0.0000 'International Tables Vol C Tables 4.2.6.8 and 6.1.1.4'
N N 0.0061 0.0033 'International Tables Vol C Tables 4.2.6.8 and 6.1.1.4'
Cl Cl 0.1484 0.1585 'International Tables Vol C Tables 4.2.6.8 and 6.1.1.4'
Co Co 0.3494 0.9721 'International Tables Vol C Tables 4.2.6.8 and 6.1.1.4'

loop_
_geom_angle_atom_site_label_1
_geom_angle_atom_site_label_2
_geom_angle_atom_site_label_3
_geom_angle_site_symmetry_3
_geom_angle
_geom_angle_publ_flag
N1 Co1 N3 . 106.40(8) y
N1 Co1 Cl2 . 107.48(6) y
N3 Co1 Cl2 . 108.24(6) y
N1 Co1 Cl1 . 110.82(6) y
N3 Co1 Cl1 . 107.86(6) y
Cl2 Co1 Cl1 . 115.64(3) y
C4 N1 N2 . 105.86(18) ?
C4 N1 Co1 . 125.83(16) ?
N2 N1 Co1 . 128.30(15) ?
C2 N2 N1 . 110.64(19) ?
C2 N2 C1 . 127.5(2) ?
N1 N2 C1 . 121.8(2) ?
C8 N3 N4 . 105.6(2) ?
C8 N3 Co1 . 124.51(17) ?
N4 N3 Co1 . 127.01(15) ?
C6 N4 N3 . 110.8(2) ?
C6 N4 C5 . 126.8(2) ?
N3 N4 C5 . 121.5(2) ?
N2 C1 H1A . 109.5 ?
N2 C1 H1B . 109.5 ?
H1A C1 H1B . 109.5 ?
N2 C1 H1C . 109.5 ?
H1A C1 H1C . 109.5 ?
H1B C1 H1C . 109.5 ?
N2 C2 C3 . 108.3(2) ?
N2 C2 H2 . 125.8 ?
C3 C2 H2 . 125.8 ?
C2 C3 C4 . 104.1(2) ?
C2 C3 C3 3_665 127.6(3) ?
C4 C3 C3 3_665 128.3(3) ?
N1 C4 C3 . 111.1(2) ?
N1 C4 H4 . 124.5 ?
C3 C4 H4 . 124.5 ?
N4 C5 H5A . 109.5 ?
N4 C5 H5B . 109.5 ?
H5A C5 H5B . 109.5 ?
N4 C5 H5C . 109.5 ?
H5A C5 H5C . 109.5 ?
H5B C5 H5C . 109.5 ?
N4 C6 C7 . 108.3(2) ?
N4 C6 H6 . 125.9 ?
C7 C6 H6 . 125.9 ?
C6 C7 C8 . 104.1(2) ?
C6 C7 C7 3_656 128.0(3) ?
C8 C7 C7 3_656 127.8(3) ?
N3 C8 C7 . 111.2(2) ?
N3 C8 H8 . 124.4 ?
C7 C8 H8 . 124.4 ?

loop_
_geom_bond_atom_site_label_1
_geom_bond_atom_site_label_2
_geom_bond_site_symmetry_2
_geom_bond_distance
_geom_bond_publ_flag
Co1 N1 . 2.0143(19) y
Co1 N3 . 2.053(2) y
Co1 Cl2 . 2.2300(8) y
Co1 Cl1 . 2.2416(7) y
N1 C4 . 1.329(3) ?
N1 N2 . 1.354(3) ?
N2 C2 . 1.334(3) ?
N2 C1 . 1.459(3) ?
N3 C8 . 1.337(3) ?
N3 N4 . 1.354(3) ?
N4 C6 . 1.340(3) ?
N4 C5 . 1.454(3) ?
C1 H1A . 0.9700 ?
C1 H1B . 0.9700 ?
C1 H1C . 0.9700 ?
C2 C3 . 1.379(3) ?
C2 H2 . 0.9400 ?
C3 C4 . 1.395(3) ?
C3 C3 3_665 1.460(4) ?
C4 H4 . 0.9400 ?
C5 H5A . 0.9700 ?
C5 H5B . 0.9700 ?
C5 H5C . 0.9700 ?
C6 C7 . 1.382(3) ?
C6 H6 . 0.9400 ?
C7 C8 . 1.393(3) ?
C7 C7 3_656 1.462(4) ?
C8 H8 . 0.9400 ?

loop_
_geom_torsion_atom_site_label_1
_geom_torsion_atom_site_label_2
_geom_torsion_atom_site_label_3
_geom_torsion_atom_site_label_4
_geom_torsion_site_symmetry_1
_geom_torsion_site_symmetry_4
_geom_torsion
N3 Co1 N1 C4 . . 105.3(2)
Cl2 Co1 N1 C4 . . -10.4(2)
Cl1 Co1 N1 C4 . . -137.67(19)
N3 Co1 N1 N2 . . -76.3(2)
Cl2 Co1 N1 N2 . . 167.92(18)
Cl1 Co1 N1 N2 . . 40.7(2)
C4 N1 N2 C2 . . -1.0(3)
Co1 N1 N2 C2 . . -179.65(16)
C4 N1 N2 C1 . . -179.0(2)
Co1 N1 N2 C1 . . 2.4(3)
N1 Co1 N3 C8 . . 114.0(2)
Cl2 Co1 N3 C8 . . -130.80(19)
Cl1 Co1 N3 C8 . . -5.0(2)
N1 Co1 N3 N4 . . -88.1(2)
Cl2 Co1 N3 N4 . . 27.2(2)
Cl1 Co1 N3 N4 . . 152.95(18)
C8 N3 N4 C6 . . 0.4(3)
Co1 N3 N4 C6 . . -160.86(17)
C8 N3 N4 C5 . . -169.3(2)
Co1 N3 N4 C5 . . 29.4(3)
N1 N2 C2 C3 . . 1.4(3)
C1 N2 C2 C3 . . 179.1(2)
N2 C2 C3 C4 . . -1.1(3)
N2 C2 C3 C3 . 3_665 178.3(3)
N2 N1 C4 C3 . . 0.3(3)
Co1 N1 C4 C3 . . 178.98(16)
C2 C3 C4 N1 . . 0.5(3)
C3 C3 C4 N1 3_665 . -178.9(3)
N3 N4 C6 C7 . . -0.2(3)
C5 N4 C6 C7 . . 168.8(3)
N4 C6 C7 C8 . . 0.0(3)
N4 C6 C7 C7 . 3_656 179.3(3)
N4 N3 C8 C7 . . -0.4(3)
Co1 N3 C8 C7 . . 161.45(17)
C6 C7 C8 N3 . . 0.3(3)
C7 C7 C8 N3 3_656 . -179.0(3)
